data_2201463
loop_
_publ_author_name
'Xu, Hong-Wu'
'Chen, Zhong-Ning'
'Wu, Ji-Gui'

_publ_section_title
;Bis[\m-bis(diphenylphosphino)amine-\k<i>P</i>:<i>P</i>']bis[acetonitrilesilver(I)]
 tris(<i>cis</i>-1,2-dicyanoethylene-1,2-dithiolate)molybdate(IV)
;
_journal_issue 11
_journal_name_full 'Acta Crystallographica Section E'
_journal_page_first m631
_journal_page_last m633
_journal_paper_doi 10.1107/S1600536802018408
_journal_volume 58
_journal_year 2002
_chemical_formula_iupac '[Ag2 (C24 H21 N2 P2)2 (C2 H3 N)2] [Mo (C4 N2 S2)3]'
_chemical_formula_sum 'C64 H48 Ag2 Mo N10 P4 S6'
_chemical_formula_weight 1585.1
_chemical_name_systematic
;
Bis[\m-bis(diphenylphosphino)amine-\kP:P']bis[acetonitrilesiliver(I)]
tris(cis-1,2-dicyanoethylene 1,2-dithiolate)molybdenate(IV)
;
_space_group_IT_number 60
_symmetry_cell_setting orthorhombic
_symmetry_space_group_name_Hall '-P 2n 2ab'
_symmetry_space_group_name_H-M 'P b c n'
_atom_sites_solution_hydrogens geom
_atom_sites_solution_primary direct
_atom_sites_solution_secondary difmap
_audit_creation_method SHELXL-97
_cell_angle_alpha 90.00
_cell_angle_beta 90.00
_cell_angle_gamma 90.00
_cell_formula_units_Z 4
_cell_length_a 17.181(3)
_cell_length_b 15.313(3)
_cell_length_c 26.386(5)
_cell_measurement_reflns_used 5955
_cell_measurement_temperature 293(2)
_cell_measurement_theta_max 25.07
_cell_measurement_theta_min 1.54
_cell_volume 6942(2)
_computing_cell_refinement 'SMART and SAINT (Siemens, 1994)'
_computing_data_collection 'SMART (Siemens, 1994)'
_computing_data_reduction 'XPREP (Siemens, 1994)'
_computing_molecular_graphics SHELXTL
_computing_publication_material SHELXTL
_computing_structure_refinement SHELXTL
_computing_structure_solution 'SHELXTL (Siemens, 1994)'
_diffrn_ambient_temperature 293(2)
_diffrn_measured_fraction_theta_full 0.995
_diffrn_measured_fraction_theta_max 0.995
_diffrn_measurement_device_type 'Siemens SMART CCD'
_diffrn_measurement_method \w
_diffrn_radiation_monochromator graphite
_diffrn_radiation_source 'fine-focus sealed tube'
_diffrn_radiation_type MoK\a
_diffrn_radiation_wavelength 0.71073
_diffrn_reflns_av_R_equivalents 0.0798
_diffrn_reflns_av_sigmaI/netI 0.0709
_diffrn_reflns_limit_h_max 20
_diffrn_reflns_limit_h_min -13
_diffrn_reflns_limit_k_max 17
_diffrn_reflns_limit_k_min -18
_diffrn_reflns_limit_l_max 21
_diffrn_reflns_limit_l_min -31
_diffrn_reflns_number 19737
_diffrn_reflns_theta_full 25.07
_diffrn_reflns_theta_max 25.07
_diffrn_reflns_theta_min 1.54
_diffrn_standards_decay_% none
_diffrn_standards_interval_count none
_diffrn_standards_interval_time none
_diffrn_standards_number none
_exptl_absorpt_coefficient_mu 1.055
_exptl_absorpt_correction_T_max 1.0000
_exptl_absorpt_correction_T_min .7293
_exptl_absorpt_correction_type empirical
_exptl_absorpt_process_details '(SADABS; Sheldrick, 1996)'
_exptl_crystal_colour dark-green
_exptl_crystal_density_diffrn 1.517
_exptl_crystal_density_method 'not measured'
_exptl_crystal_description prism
_exptl_crystal_F_000 3176
_exptl_crystal_size_max .36
_exptl_crystal_size_mid .34
_exptl_crystal_size_min .28
_refine_diff_density_max 0.404
_refine_diff_density_min -0.547
_refine_ls_extinction_method none
_refine_ls_goodness_of_fit_ref 1.165
_refine_ls_hydrogen_treatment constr
_refine_ls_matrix_type full
_refine_ls_number_parameters 393
_refine_ls_number_reflns 6143
_refine_ls_number_restraints 0
_refine_ls_restrained_S_all 1.165
_refine_ls_R_factor_all 0.1322
_refine_ls_R_factor_gt 0.0630
_refine_ls_shift/su_max 0.001
_refine_ls_shift/su_mean 0.000
_refine_ls_structure_factor_coef Fsqd
_refine_ls_weighting_details 'calc w = 1/[\s^2^(Fo^2^)+(0.0205P)^2^+30.6018P] where P = (Fo^2^+2Fc^2^)/3'
_refine_ls_weighting_scheme calc
_refine_ls_wR_factor_gt 0.1092
_refine_ls_wR_factor_ref 0.1350
_reflns_number_gt 3749
_reflns_number_total 6143
_reflns_threshold_expression I>2\s(I)
_cod_data_source_file cv6151.cif
_cod_data_source_block I
_cod_depositor_comments
;
The following automatic conversions were performed:
'_symmetry_cell_setting' value 'Orthorhombic' changed to 'orthorhombic'
according to '/home/saulius/struct/CIF-dictionaries/cif_core.dic'
dictionary named 'cif_core.dic' version 2.4.1 from 2010-06-29.

Automatic conversion script
Id: cif_fix_enum 1527 2010-12-29 10:47:43Z saulius 

The following automatic conversions were performed:

'_symmetry_cell_setting' value 'Orthorhombic' changed to
'orthorhombic' according to
/home/saulius/struct/CIF-dictionaries/cif_core.dic dictionary named
'cif_core.dic' version 2.4.1 from 2010-06-29.

Automatic conversion script
Id: cif_fix_values 1715 2011-07-08 13:25:40Z adriana 
;
_cod_database_code 2201463
_cod_database_fobs_code 2201463

loop_
_symmetry_equiv_pos_as_xyz
'x, y, z'
'-x+1/2, -y+1/2, z+1/2'
'-x, y, -z+1/2'
'x+1/2, -y+1/2, -z'
'-x, -y, -z'
'x-1/2, y-1/2, -z-1/2'
'x, -y, z-1/2'
'-x-1/2, y-1/2, z'

loop_
_atom_site_label
_atom_site_fract_x
_atom_site_fract_y
_atom_site_fract_z
_atom_site_U_iso_or_equiv
_atom_site_adp_type
_atom_site_calc_flag
_atom_site_refinement_flags
_atom_site_occupancy
_atom_site_disorder_assembly
_atom_site_disorder_group
_atom_site_type_symbol
Mo 0.5000 0.96380(5) 0.7500 0.0401(2) Uani d S 1 . . Mo
Ag 0.49209(4) 0.58946(4) 0.52007(2) 0.0545(2) Uani d . 1 . . Ag
P1 0.48015(11) 0.52739(12) 0.60463(7) 0.0439(5) Uani d . 1 . . P
P2 0.44075(11) 0.35718(12) 0.55482(7) 0.0436(5) Uani d . 1 . . P
N 0.4472(3) 0.4243(4) 0.6054(2) 0.0460(15) Uani d . 1 . . N
H0A 0.4322 0.4038 0.6341 0.055 Uiso calc R 1 . . H
N1 0.3565(5) 0.5771(6) 0.4914(4) 0.097(3) Uani d . 1 . . N
C1 0.2946(7) 0.5602(7) 0.4839(5) 0.091(3) Uani d . 1 . . C
C2 0.2135(7) 0.5395(8) 0.4760(6) 0.159(7) Uani d . 1 . . C
H2A 0.1897 0.5256 0.5079 0.191 Uiso calc R 1 . . H
H2B 0.2094 0.4902 0.4536 0.191 Uiso calc R 1 . . H
H2C 0.1876 0.5888 0.4612 0.191 Uiso calc R 1 . . H
C11 0.4107(5) 0.5851(5) 0.6438(3) 0.052(2) Uani d . 1 . . C
C12 0.3324(6) 0.5746(7) 0.6346(4) 0.087(3) Uani d . 1 . . C
H12A 0.3161 0.5359 0.6095 0.104 Uiso calc R 1 . . H
C13 0.2771(7) 0.6212(10) 0.6623(5) 0.119(5) Uani d . 1 . . C
H13A 0.2244 0.6126 0.6562 0.143 Uiso calc R 1 . . H
C14 0.3007(10) 0.6797(9) 0.6984(6) 0.118(5) Uani d . 1 . . C
H14A 0.2642 0.7122 0.7162 0.142 Uiso calc R 1 . . H
C15 0.3764(9) 0.6897(7) 0.7078(5) 0.105(4) Uani d . 1 . . C
H15A 0.3921 0.7292 0.7326 0.126 Uiso calc R 1 . . H
C16 0.4320(6) 0.6429(6) 0.6817(4) 0.079(3) Uani d . 1 . . C
H16A 0.4843 0.6502 0.6896 0.095 Uiso calc R 1 . . H
C21 0.5683(4) 0.5276(5) 0.6421(3) 0.0471(19) Uani d . 1 . . C
C22 0.5783(6) 0.4803(7) 0.6855(4) 0.086(3) Uani d . 1 . . C
H22A 0.5382 0.4446 0.6969 0.103 Uiso calc R 1 . . H
C23 0.6468(7) 0.4846(7) 0.7125(4) 0.100(4) Uani d . 1 . . C
H23A 0.6524 0.4515 0.7418 0.120 Uiso calc R 1 . . H
C24 0.7055(6) 0.5358(7) 0.6973(4) 0.082(3) Uani d . 1 . . C
H24A 0.7513 0.5389 0.7159 0.098 Uiso calc R 1 . . H
C25 0.6969(6) 0.5828(8) 0.6544(5) 0.110(4) Uani d . 1 . . C
H25A 0.7373 0.6185 0.6435 0.132 Uiso calc R 1 . . H
C26 0.6297(5) 0.5789(7) 0.6268(4) 0.087(3) Uani d . 1 . . C
H26A 0.6254 0.6115 0.5972 0.105 Uiso calc R 1 . . H
C31 0.3376(4) 0.3330(5) 0.5479(3) 0.0465(19) Uani d . 1 . . C
C32 0.2858(5) 0.3376(7) 0.5874(4) 0.079(3) Uani d . 1 . . C
H32A 0.3034 0.3517 0.6197 0.095 Uiso calc R 1 . . H
C33 0.2063(6) 0.3209(8) 0.5792(4) 0.097(4) Uani d . 1 . . C
H33A 0.1712 0.3248 0.6059 0.117 Uiso calc R 1 . . H
C34 0.1808(6) 0.2989(7) 0.5319(4) 0.084(3) Uani d . 1 . . C
H34A 0.1282 0.2883 0.5264 0.100 Uiso calc R 1 . . H
C35 0.2317(5) 0.2924(6) 0.4930(4) 0.076(3) Uani d . 1 . . C
H35A 0.2140 0.2758 0.4611 0.091 Uiso calc R 1 . . H
C36 0.3098(5) 0.3104(5) 0.5002(3) 0.062(2) Uani d . 1 . . C
H36A 0.3440 0.3074 0.4730 0.075 Uiso calc R 1 . . H
C41 0.4824(4) 0.2560(5) 0.5783(3) 0.0473(19) Uani d . 1 . . C
C42 0.5525(5) 0.2589(6) 0.6039(4) 0.070(3) Uani d . 1 . . C
H42A 0.5766 0.3124 0.6097 0.084 Uiso calc R 1 . . H
C43 0.5873(6) 0.1828(7) 0.6210(4) 0.082(3) Uani d . 1 . . C
H43A 0.6340 0.1859 0.6388 0.099 Uiso calc R 1 . . H
C44 0.5542(7) 0.1040(7) 0.6121(4) 0.091(4) Uani d . 1 . . C
H44A 0.5778 0.0531 0.6236 0.109 Uiso calc R 1 . . H
C45 0.4866(8) 0.1004(6) 0.5865(5) 0.110(4) Uani d . 1 . . C
H45A 0.4642 0.0462 0.5799 0.132 Uiso calc R 1 . . H
C46 0.4495(6) 0.1753(6) 0.5696(4) 0.087(3) Uani d . 1 . . C
H46A 0.4024 0.1712 0.5524 0.105 Uiso calc R 1 . . H
S1 0.57730(12) 1.08156(13) 0.78096(8) 0.0533(5) Uani d . 1 . . S
N2 0.5943(4) 1.3207(5) 0.7971(3) 0.069(2) Uani d . 1 . . N
C51 0.5328(4) 1.1784(4) 0.7640(3) 0.0461(19) Uani d . 1 . . C
C52 0.5678(5) 1.2580(5) 0.7814(3) 0.0494(19) Uani d . 1 . . C
S2 0.62374(11) 0.91214(14) 0.72242(8) 0.0563(5) Uani d . 1 . . S
S3 0.45993(12) 0.89637(13) 0.67281(8) 0.0550(5) Uani d . 1 . . S
N3 0.7362(5) 0.7991(6) 0.6239(4) 0.106(3) Uani d . 1 . . N
N4 0.5176(5) 0.7643(5) 0.5621(3) 0.083(2) Uani d . 1 . . N
C53 0.6114(5) 0.8581(5) 0.6654(3) 0.056(2) Uani d . 1 . . C
C54 0.6799(5) 0.8233(6) 0.6427(3) 0.070(3) Uani d . 1 . . C
C55 0.5405(5) 0.8497(5) 0.6444(3) 0.053(2) Uani d . 1 . . C
C56 0.5279(5) 0.8024(6) 0.5980(3) 0.066(2) Uani d . 1 . . C

loop_
_atom_site_aniso_label
_atom_site_aniso_U_11
_atom_site_aniso_U_22
_atom_site_aniso_U_33
_atom_site_aniso_U_12
_atom_site_aniso_U_13
_atom_site_aniso_U_23
Mo 0.0423(5) 0.0347(5) 0.0433(5) 0.000 0.0007(5) 0.000
Ag 0.0605(4) 0.0548(4) 0.0483(3) 0.0016(3) 0.0100(3) 0.0144(3)
P1 0.0525(12) 0.0397(10) 0.0394(11) -0.0024(9) 0.0061(9) 0.0021(8)
P2 0.0500(12) 0.0405(11) 0.0404(11) -0.0082(9) 0.0045(9) 0.0038(9)
N 0.061(4) 0.042(3) 0.034(3) -0.006(3) 0.009(3) 0.001(3)
N1 0.061(5) 0.105(7) 0.125(8) 0.015(5) -0.012(6) 0.001(6)
C1 0.081(8) 0.085(8) 0.107(9) 0.025(7) -0.002(8) 0.010(7)
C2 0.090(9) 0.110(11) 0.28(2) 0.005(8) 0.000(11) 0.048(12)
C11 0.053(5) 0.045(5) 0.058(5) -0.001(4) 0.009(4) 0.004(4)
C12 0.080(7) 0.096(8) 0.084(7) 0.005(6) 0.017(6) -0.006(6)
C13 0.076(8) 0.166(14) 0.115(11) 0.038(9) 0.044(8) 0.019(10)
C14 0.145(13) 0.089(10) 0.120(12) 0.040(10) 0.072(11) 0.018(8)
C15 0.154(12) 0.053(6) 0.108(10) 0.003(8) 0.068(10) -0.017(6)
C16 0.101(8) 0.055(6) 0.081(7) -0.002(6) 0.030(6) -0.014(5)
C21 0.056(5) 0.042(4) 0.044(5) -0.004(4) -0.005(4) -0.004(4)
C22 0.086(7) 0.095(8) 0.076(7) -0.024(6) -0.024(6) 0.029(6)
C23 0.113(9) 0.085(8) 0.103(9) -0.019(7) -0.042(8) 0.022(7)
C24 0.068(7) 0.088(8) 0.089(8) 0.015(6) -0.033(6) -0.023(6)
C25 0.052(6) 0.148(12) 0.130(11) -0.024(7) -0.014(7) 0.030(10)
C26 0.065(6) 0.109(8) 0.088(7) -0.018(6) -0.007(6) 0.036(7)
C31 0.052(5) 0.049(5) 0.039(4) -0.011(4) 0.005(4) 0.000(4)
C32 0.067(6) 0.115(8) 0.056(6) -0.025(6) 0.011(5) -0.008(6)
C33 0.064(7) 0.153(11) 0.074(8) -0.028(7) 0.024(6) -0.010(7)
C34 0.052(6) 0.104(8) 0.095(8) -0.022(6) 0.000(6) -0.003(7)
C35 0.064(6) 0.093(7) 0.071(7) -0.011(6) -0.007(5) -0.007(6)
C36 0.055(5) 0.075(6) 0.057(5) -0.006(5) 0.014(4) -0.004(5)
C41 0.060(5) 0.042(4) 0.041(4) 0.003(4) 0.012(4) 0.004(3)
C42 0.051(5) 0.054(5) 0.106(8) 0.016(4) 0.007(5) 0.011(5)
C43 0.062(6) 0.083(7) 0.103(8) 0.017(6) 0.016(6) 0.023(6)
C44 0.095(8) 0.073(8) 0.105(9) 0.029(7) 0.027(7) 0.031(7)
C45 0.165(13) 0.036(5) 0.129(10) -0.005(7) -0.024(10) 0.019(6)
C46 0.106(8) 0.060(6) 0.096(8) -0.011(6) -0.026(7) 0.017(6)
S1 0.0546(12) 0.0419(11) 0.0633(13) -0.0020(10) -0.0142(10) 0.0006(10)
N2 0.094(6) 0.056(5) 0.058(5) -0.010(4) -0.002(4) -0.013(4)
C51 0.058(5) 0.035(4) 0.045(5) -0.005(3) 0.004(4) 0.000(3)
C52 0.065(5) 0.040(4) 0.043(5) 0.002(4) 0.000(4) 0.003(4)
S2 0.0449(11) 0.0642(13) 0.0597(13) 0.0008(11) 0.0019(10) -0.0102(11)
S3 0.0512(11) 0.0583(13) 0.0553(12) 0.0019(10) -0.0027(10) -0.0153(10)
N3 0.077(6) 0.126(8) 0.114(8) 0.028(6) 0.029(6) -0.026(6)
N4 0.089(6) 0.092(6) 0.068(5) 0.021(5) -0.006(5) -0.023(5)
C53 0.056(5) 0.049(5) 0.063(5) 0.016(4) 0.013(5) 0.001(4)
C54 0.067(6) 0.078(7) 0.065(6) 0.012(5) 0.002(5) -0.013(5)
C55 0.060(5) 0.050(5) 0.050(5) 0.002(4) 0.007(4) -0.002(4)
C56 0.075(6) 0.067(6) 0.056(6) 0.008(5) 0.003(5) -0.012(5)

loop_
_atom_type_symbol
_atom_type_description
_atom_type_scat_dispersion_real
_atom_type_scat_dispersion_imag
_atom_type_scat_source
C C 0.0033 0.0016 'International Tables Vol C Tables 4.2.6.8 and 6.1.1.4'
H H 0.0000 0.0000 'International Tables Vol C Tables 4.2.6.8 and 6.1.1.4'
N N 0.0061 0.0033 'International Tables Vol C Tables 4.2.6.8 and 6.1.1.4'
P P 0.1023 0.0942 'International Tables Vol C Tables 4.2.6.8 and 6.1.1.4'
S S 0.1246 0.1234 'International Tables Vol C Tables 4.2.6.8 and 6.1.1.4'
Mo Mo -1.6832 0.6857 'International Tables Vol C Tables 4.2.6.8 and 6.1.1.4'
Ag Ag -0.8971 1.1015 'International Tables Vol C Tables 4.2.6.8 and 6.1.1.4'

loop_
_geom_angle_atom_site_label_1
_geom_angle_atom_site_label_2
_geom_angle_atom_site_label_3
_geom_angle_site_symmetry_1
_geom_angle_site_symmetry_3
_geom_angle
_geom_angle_publ_flag
S2 Mo S2 3_656 . 141.21(11) yes
S2 Mo S1 3_656 . 130.07(8) yes
S2 Mo S1 . . 81.88(7) yes
S2 Mo S1 3_656 3_656 81.88(7) ?
S2 Mo S1 . 3_656 130.07(8) yes
S1 Mo S1 . 3_656 81.70(10) yes
S2 Mo S3 3_656 . 81.93(8) yes
S2 Mo S3 . . 81.54(7) yes
S1 Mo S3 . . 141.35(8) yes
S1 Mo S3 3_656 . 82.77(7) yes
S2 Mo S3 3_656 3_656 81.54(7) yes
S2 Mo S3 . 3_656 81.93(8) ?
S1 Mo S3 . 3_656 82.77(7) ?
S1 Mo S3 3_656 3_656 141.35(8) ?
S3 Mo S3 . 3_656 128.69(11) yes
P2 Ag P1 5_666 . 156.48(7) yes
P2 Ag N1 5_666 . 103.0(2) yes
P1 Ag N1 . . 99.9(2) yes
P2 Ag Ag 5_666 5_666 88.65(5) yes
P1 Ag Ag . 5_666 88.52(5) yes
N1 Ag Ag . 5_666 84.5(2) yes
N P1 C21 . . 106.1(3) ?
N P1 C11 . . 103.3(3) ?
C21 P1 C11 . . 103.8(4) ?
N P1 Ag . . 114.0(2) yes
C21 P1 Ag . . 115.5(3) yes
C11 P1 Ag . . 112.9(3) yes
N P2 C41 . . 102.9(3) ?
N P2 C31 . . 105.5(3) ?
C41 P2 C31 . . 104.2(4) ?
N P2 Ag . 5_666 114.0(2) yes
C41 P2 Ag . 5_666 112.2(2) yes
C31 P2 Ag . 5_666 116.7(3) yes
P1 N P2 . . 125.9(3) yes
P1 N H0A . . 117.1 ?
P2 N H0A . . 117.1 ?
C1 N1 Ag . . 168.3(10) yes
N1 C1 C2 . . 178.0(15) ?
C1 C2 H2A . . 109.5 ?
C1 C2 H2B . . 109.5 ?
H2A C2 H2B . . 109.5 ?
C1 C2 H2C . . 109.5 ?
H2A C2 H2C . . 109.5 ?
H2B C2 H2C . . 109.5 ?
C12 C11 C16 . . 117.4(8) ?
C12 C11 P1 . . 119.1(7) ?
C16 C11 P1 . . 123.4(7) ?
C11 C12 C13 . . 120.8(11) ?
C11 C12 H12A . . 119.6 ?
C13 C12 H12A . . 119.6 ?
C14 C13 C12 . . 119.9(13) ?
C14 C13 H13A . . 120.1 ?
C12 C13 H13A . . 120.1 ?
C15 C14 C13 . . 119.7(13) ?
C15 C14 H14A . . 120.2 ?
C13 C14 H14A . . 120.2 ?
C14 C15 C16 . . 121.4(13) ?
C14 C15 H15A . . 119.3 ?
C16 C15 H15A . . 119.3 ?
C15 C16 C11 . . 120.7(11) ?
C15 C16 H16A . . 119.6 ?
C11 C16 H16A . . 119.6 ?
C22 C21 C26 . . 116.9(8) ?
C22 C21 P1 . . 124.3(7) ?
C26 C21 P1 . . 118.8(6) ?
C21 C22 C23 . . 121.1(9) ?
C21 C22 H22A . . 119.5 ?
C23 C22 H22A . . 119.5 ?
C24 C23 C22 . . 121.0(10) ?
C24 C23 H23A . . 119.5 ?
C22 C23 H23A . . 119.5 ?
C23 C24 C25 . . 118.9(10) ?
C23 C24 H24A . . 120.6 ?
C25 C24 H24A . . 120.6 ?
C24 C25 C26 . . 121.1(10) ?
C24 C25 H25A . . 119.5 ?
C26 C25 H25A . . 119.5 ?
C25 C26 C21 . . 121.1(10) ?
C25 C26 H26A . . 119.5 ?
C21 C26 H26A . . 119.5 ?
C32 C31 C36 . . 118.5(7) ?
C32 C31 P2 . . 123.0(6) ?
C36 C31 P2 . . 118.5(6) ?
C31 C32 C33 . . 120.2(9) ?
C31 C32 H32A . . 119.9 ?
C33 C32 H32A . . 119.9 ?
C34 C33 C32 . . 119.8(9) ?
C34 C33 H33A . . 120.1 ?
C32 C33 H33A . . 120.1 ?
C35 C34 C33 . . 120.3(9) ?
C35 C34 H34A . . 119.8 ?
C33 C34 H34A . . 119.8 ?
C34 C35 C36 . . 120.6(9) ?
C34 C35 H35A . . 119.7 ?
C36 C35 H35A . . 119.7 ?
C35 C36 C31 . . 120.5(8) ?
C35 C36 H36A . . 119.7 ?
C31 C36 H36A . . 119.7 ?
C46 C41 C42 . . 118.0(8) ?
C46 C41 P2 . . 123.1(7) ?
C42 C41 P2 . . 118.9(6) ?
C41 C42 C43 . . 120.5(9) ?
C41 C42 H42A . . 119.7 ?
C43 C42 H42A . . 119.7 ?
C44 C43 C42 . . 120.8(10) ?
C44 C43 H43A . . 119.6 ?
C42 C43 H43A . . 119.6 ?
C45 C44 C43 . . 119.1(10) ?
C45 C44 H44A . . 120.4 ?
C43 C44 H44A . . 120.4 ?
C44 C45 C46 . . 121.6(10) ?
C44 C45 H45A . . 119.2 ?
C46 C45 H45A . . 119.2 ?
C41 C46 C45 . . 120.0(10) ?
C41 C46 H46A . . 120.0 ?
C45 C46 H46A . . 120.0 ?
C51 S1 Mo . . 108.3(2) ?
C51 C51 C52 3_656 . 121.7(4) ?
C51 C51 S1 3_656 . 120.8(2) ?
C52 C51 S1 . . 117.5(5) ?
N2 C52 C51 . . 177.3(9) ?
C53 S2 Mo . . 108.4(3) ?
C55 S3 Mo . . 108.6(3) ?
C55 C53 C54 . . 122.6(8) ?
C55 C53 S2 . . 121.1(6) ?
C54 C53 S2 . . 116.3(7) ?
N3 C54 C53 . . 176.8(11) ?
C53 C55 C56 . . 122.5(8) ?
C53 C55 S3 . . 120.4(6) ?
C56 C55 S3 . . 117.2(6) ?
N4 C56 C55 . . 178.9(11) ?

loop_
_geom_bond_atom_site_label_1
_geom_bond_atom_site_label_2
_geom_bond_site_symmetry_2
_geom_bond_distance
_geom_bond_publ_flag
Mo S2 3_656 2.382(2) ?
Mo S2 . 2.382(2) yes
Mo S1 . 2.384(2) yes
Mo S1 3_656 2.384(2) ?
Mo S3 . 2.385(2) yes
Mo S3 3_656 2.385(2) ?
Ag P2 5_666 2.430(2) ?
Ag P1 . 2.434(2) yes
Ag N1 . 2.457(9) yes
Ag Ag 5_666 2.9501(13) yes
P1 N . 1.677(6) yes
P1 C21 . 1.808(8) ?
P1 C11 . 1.809(8) ?
P2 N . 1.688(6) yes
P2 C41 . 1.816(7) ?
P2 C31 . 1.820(8) ?
P2 Ag 5_666 2.430(2) yes
N H0A . 0.8600 ?
N1 C1 . 1.111(13) yes
C1 C2 . 1.445(15) ?
C2 H2A . 0.9600 ?
C2 H2B . 0.9600 ?
C2 H2C . 0.9600 ?
C11 C12 . 1.377(12) ?
C11 C16 . 1.384(11) ?
C12 C13 . 1.394(14) ?
C12 H12A . 0.9300 ?
C13 C14 . 1.369(17) ?
C13 H13A . 0.9300 ?
C14 C15 . 1.332(17) ?
C14 H14A . 0.9300 ?
C15 C16 . 1.379(13) ?
C15 H15A . 0.9300 ?
C16 H16A . 0.9300 ?
C21 C22 . 1.365(11) ?
C21 C26 . 1.376(11) ?
C22 C23 . 1.379(13) ?
C22 H22A . 0.9300 ?
C23 C24 . 1.338(13) ?
C23 H23A . 0.9300 ?
C24 C25 . 1.348(14) ?
C24 H24A . 0.9300 ?
C25 C26 . 1.367(13) ?
C25 H25A . 0.9300 ?
C26 H26A . 0.9300 ?
C31 C32 . 1.373(10) ?
C31 C36 . 1.388(10) ?
C32 C33 . 1.406(12) ?
C32 H32A . 0.9300 ?
C33 C34 . 1.366(13) ?
C33 H33A . 0.9300 ?
C34 C35 . 1.350(12) ?
C34 H34A . 0.9300 ?
C35 C36 . 1.384(11) ?
C35 H35A . 0.9300 ?
C36 H36A . 0.9300 ?
C41 C46 . 1.378(11) ?
C41 C42 . 1.381(11) ?
C42 C43 . 1.385(12) ?
C42 H42A . 0.9300 ?
C43 C44 . 1.355(13) ?
C43 H43A . 0.9300 ?
C44 C45 . 1.346(14) ?
C44 H44A . 0.9300 ?
C45 C46 . 1.386(13) ?
C45 H45A . 0.9300 ?
C46 H46A . 0.9300 ?
S1 C51 . 1.727(7) ?
N2 C52 . 1.140(9) ?
C51 C51 3_656 1.349(14) ?
C51 C52 . 1.434(10) ?
S2 C53 . 1.730(9) ?
S3 C55 . 1.730(8) ?
N3 C54 . 1.149(10) ?
N4 C56 . 1.127(10) ?
C53 C55 . 1.345(10) ?
C53 C54 . 1.423(11) ?
C55 C56 . 1.437(11) ?
